data_9014098
loop_
_publ_author_name
'Brovkin, A. A.'
'Rozhdestvenskaya, I. V.'
'Rykova, E. A.'

_publ_section_title
;
 Cation distribution in the structure of titanium-containing ludwigite
 Note: to be the mineral azoproite, Ti+Mg must be greater than Fe3+ in M4 site
 Note: Uiso values have been divided by 100
;
_journal_name_full 'Crystallography Reports'
_journal_page_first 412
_journal_page_last 414
_journal_paper_doi 10.1134/1.1481926
_journal_volume 47
_journal_year 2002
_chemical_compound_source 'Tazheran massif'
_chemical_formula_sum 'Al0.2 B2 Fe1.404 Mg3.976 O10 Ti0.42'
_chemical_name_mineral Ludwigite
_space_group_IT_number 55
_symmetry_space_group_name_Hall '-P 2 2ab'
_symmetry_space_group_name_H-M 'P b a m'
_cell_angle_alpha 90
_cell_angle_beta 90
_cell_angle_gamma 90
_cell_length_a 9.260
_cell_length_b 12.294
_cell_length_c 3.0236
_cell_formula_units_Z 2
_cell_volume 344.214
_database_code_amcsd 0018467
_exptl_crystal_density_diffrn 3.687
_cod_original_formula_sum 'Mg3.976 Fe1.404 Ti.42 Al.2 B2 O10'
_cod_database_code 9014098

loop_
_space_group_symop_operation_xyz
x,y,z
1/2+x,1/2-y,z
1/2-x,1/2+y,-z
1/2-x,1/2+y,z
1/2+x,1/2-y,-z
x,y,-z
-x,-y,z
-x,-y,-z

loop_
_atom_site_label
_atom_site_fract_x
_atom_site_fract_y
_atom_site_fract_z
_atom_site_occupancy
_atom_site_U_iso_or_equiv
MgM1 0.00000 0.00000 0.50000 1.00000 0.00620
MgM2 0.00120 0.28057 0.50000 1.00000 0.00570
Fe2+M3 0.50000 0.00000 0.00000 0.32400 0.00410
MgM3 0.50000 0.00000 0.00000 0.67600 0.00410
Fe3+M4 0.23823 0.11540 0.00000 0.47000 0.00676
Ti4+M4 0.23823 0.11540 0.00000 0.21000 0.00676
MgM4 0.23823 0.11540 0.00000 0.15000 0.00676
AlM4 0.23823 0.11540 0.00000 0.10000 0.00676
Fe2+M4 0.23823 0.11540 0.00000 0.07000 0.00676
B 0.27460 0.36020 0.00000 1.00000 0.00590
O1 0.34990 0.45710 0.00000 1.00000 0.00650
O2 0.10950 0.14290 0.50000 1.00000 0.00840
O3 0.12440 0.35810 0.00000 1.00000 0.00720
O4 0.38380 0.07620 0.50000 1.00000 0.00950
O5 0.34970 0.26240 0.00000 1.00000 0.00690

loop_
_cod_related_entry_id
_cod_related_entry_database
_cod_related_entry_code
1 AMCSD 0018467
